data_1547611
loop_
_publ_author_name
'He, Rui'
'Liu, Penglin'
'Huo, Xiaohong'
'Zhang, Wanbin'

_publ_section_title
;
 Ir/Zn Dual Catalysis: Enantioselective and Diastereodivergent
 \a-Allylation of Unprotected \a-Hydroxy Indanones.
;
_journal_issue 20
_journal_name_full 'Organic letters'
_journal_page_first 5513
_journal_page_last 5516
_journal_paper_doi 10.1021/acs.orglett.7b02577
_journal_volume 19
_journal_year 2017
_chemical_absolute_configuration ad
_chemical_formula_moiety 'C19 H19 Br O3'
_chemical_formula_sum 'C19 H19 Br O3'
_chemical_formula_weight 375.25
_space_group_crystal_system monoclinic
_space_group_IT_number 4
_space_group_name_Hall 'P 2yb'
_space_group_name_H-M_alt 'P 1 21 1'
_symmetry_space_group_name_Hall 'P 2yb'
_symmetry_space_group_name_H-M 'P 1 21 1'
_atom_sites_solution_hydrogens geom
_audit_creation_method SHELXL-2014/7
_cell_angle_alpha 90
_cell_angle_beta 110.817(11)
_cell_angle_gamma 90
_cell_formula_units_Z 4
_cell_length_a 7.7292(9)
_cell_length_b 25.126(3)
_cell_length_c 9.0730(13)
_cell_measurement_reflns_used 9977
_cell_measurement_temperature 173(2)
_cell_measurement_theta_max 68.18
_cell_measurement_theta_min 3.51
_cell_volume 1647.0(4)
_computing_structure_refinement 'SHELXL-2014/7 (Sheldrick, 2014)'
_diffrn_ambient_temperature 173(2)
_diffrn_measured_fraction_theta_full 0.999
_diffrn_measured_fraction_theta_max 0.998
_diffrn_measurement_device_type 'Bruker D8 Venture'
_diffrn_measurement_method '\f and \w scans'
_diffrn_radiation_type CuK\a
_diffrn_radiation_wavelength 1.54178
_diffrn_reflns_av_R_equivalents 0.0352
_diffrn_reflns_av_unetI/netI 0.0335
_diffrn_reflns_Laue_measured_fraction_full 0.999
_diffrn_reflns_Laue_measured_fraction_max 0.998
_diffrn_reflns_limit_h_max 9
_diffrn_reflns_limit_h_min -9
_diffrn_reflns_limit_k_max 30
_diffrn_reflns_limit_k_min -28
_diffrn_reflns_limit_l_max 10
_diffrn_reflns_limit_l_min -10
_diffrn_reflns_number 23820
_diffrn_reflns_point_group_measured_fraction_full 0.985
_diffrn_reflns_point_group_measured_fraction_max 0.982
_diffrn_reflns_theta_full 67.679
_diffrn_reflns_theta_max 68.294
_diffrn_reflns_theta_min 3.518
_exptl_absorpt_coefficient_mu 3.505
_exptl_crystal_colour colorless
_exptl_crystal_density_diffrn 1.513
_exptl_crystal_description block
_exptl_crystal_F_000 768
_exptl_crystal_size_max 0.160
_exptl_crystal_size_mid 0.150
_exptl_crystal_size_min 0.120
_exptl_transmission_factor_max 0.7531
_exptl_transmission_factor_min 0.6270
_refine_diff_density_max 0.215
_refine_diff_density_min -0.272
_refine_diff_density_rms 0.043
_refine_ls_abs_structure_details
;
 Flack x determined using 2493 quotients [(I+)-(I-)]/[(I+)+(I-)]
 (Parsons, Flack and Wagner, Acta Cryst. B69 (2013) 249-259).
;
_refine_ls_abs_structure_Flack 0.017(6)
_refine_ls_extinction_method none
_refine_ls_goodness_of_fit_ref 1.004
_refine_ls_hydrogen_treatment constr
_refine_ls_matrix_type full
_refine_ls_number_parameters 419
_refine_ls_number_reflns 5931
_refine_ls_number_restraints 1
_refine_ls_restrained_S_all 1.004
_refine_ls_R_factor_all 0.0287
_refine_ls_R_factor_gt 0.0245
_refine_ls_shift/su_max 0.001
_refine_ls_shift/su_mean 0.000
_refine_ls_structure_factor_coef Fsqd
_refine_ls_weighting_details 'w=1/[\s^2^(Fo^2^)+(0.0345P)^2^+0.0490P] where P=(Fo^2^+2Fc^2^)/3'
_refine_ls_weighting_scheme calc
_refine_ls_wR_factor_gt 0.0588
_refine_ls_wR_factor_ref 0.0608
_reflns_Friedel_coverage 0.921
_reflns_Friedel_fraction_full 0.970
_reflns_Friedel_fraction_max 0.965
_reflns_number_gt 5518
_reflns_number_total 5931
_reflns_threshold_expression 'I > 2\s(I)'
_cod_data_source_file ol7b02577_si_005.cif
_cod_data_source_block t_A
_cod_depositor_comments 'Adding full bibliography for 1547611--1547614.cif.'
_cod_database_code 1547611
_shelx_shelxl_version_number 2014/7
_shelx_space_group_comment
;
The symmetry employed for this shelxl refinement is uniquely defined
by the following loop, which should always be used as a source of
symmetry information in preference to the above space-group names.
They are only intended as comments.
;
_shelx_estimated_absorpt_t_min 0.604
_shelx_estimated_absorpt_t_max 0.678

loop_
_space_group_symop_operation_xyz
'x, y, z'
'-x, y+1/2, -z'

loop_
_atom_site_label
_atom_site_type_symbol
_atom_site_fract_x
_atom_site_fract_y
_atom_site_fract_z
_atom_site_U_iso_or_equiv
_atom_site_adp_type
_atom_site_occupancy
_atom_site_site_symmetry_order
_atom_site_calc_flag
_atom_site_refinement_flags_posn
_atom_site_refinement_flags_adp
Br1 Br 1.34761(5) 0.58341(2) 0.82432(5) 0.04457(13) Uani 1 1 d . .
C1 C 0.7088(5) 0.69100(14) 0.4237(4) 0.0229(7) Uani 1 1 d . .
O1 O 0.9553(3) 0.63883(9) 0.6147(3) 0.0246(5) Uani 1 1 d . .
Br2 Br 0.45415(6) 0.40154(2) 1.00524(5) 0.04332(13) Uani 1 1 d . .
C2 C 0.7853(5) 0.74097(15) 0.4191(5) 0.0282(8) Uani 1 1 d . .
H2 H 0.8843 0.7540 0.5078 0.034 Uiso 1 1 calc R U
O2 O 0.5928(4) 0.56942(10) 0.5746(3) 0.0297(6) Uani 1 1 d . .
H2A H 0.5934 0.5889 0.6501 0.045 Uiso 1 1 calc R U
O4 O 0.9538(3) 0.44443(11) 0.7076(3) 0.0349(6) Uani 1 1 d . .
H4A H 1.0195 0.4291 0.7910 0.052 Uiso 1 1 calc R U
C4 C 0.5723(6) 0.75138(17) 0.1528(5) 0.0353(9) Uani 1 1 d . .
H4 H 0.5253 0.7725 0.0602 0.042 Uiso 1 1 calc R U
O3 O 0.6995(3) 0.66169(10) 0.6787(3) 0.0263(5) Uani 1 1 d . .
C3 C 0.7153(6) 0.77107(16) 0.2845(5) 0.0347(9) Uani 1 1 d . .
H3 H 0.7644 0.8055 0.2809 0.042 Uiso 1 1 calc R U
O6 O 0.9842(3) 0.35141(10) 0.8258(3) 0.0287(6) Uani 1 1 d . .
C6 C 0.5670(5) 0.67157(14) 0.2926(4) 0.0239(7) Uani 1 1 d . .
O5 O 0.6670(3) 0.35887(10) 0.7689(3) 0.0262(5) Uani 1 1 d . .
C5 C 0.4989(5) 0.70159(16) 0.1562(4) 0.0323(9) Uani 1 1 d . .
H5 H 0.4030 0.6881 0.0662 0.039 Uiso 1 1 calc R U
C9 C 0.7624(5) 0.65029(14) 0.5538(4) 0.0219(7) Uani 1 1 d . .
C8 C 0.6610(5) 0.59868(13) 0.4727(4) 0.0242(8) Uani 1 1 d . .
C7 C 0.5063(5) 0.61672(15) 0.3218(4) 0.0271(8) Uani 1 1 d . .
H7A H 0.4956 0.5925 0.2329 0.033 Uiso 1 1 calc R U
H7B H 0.3858 0.6181 0.3372 0.033 Uiso 1 1 calc R U
C10 C 0.7727(6) 0.70880(17) 0.7677(5) 0.0362(9) Uani 1 1 d . .
H10A H 0.9078 0.7090 0.7989 0.054 Uiso 1 1 calc R U
H10B H 0.7392 0.7095 0.8622 0.054 Uiso 1 1 calc R U
H10C H 0.7213 0.7402 0.7030 0.054 Uiso 1 1 calc R U
C11 C 0.9753(4) 0.58180(15) 0.6044(4) 0.0242(7) Uani 1 1 d . .
H11 H 0.9511 0.5647 0.6947 0.029 Uiso 1 1 calc R U
C12 C 0.8194(5) 0.56605(14) 0.4511(4) 0.0240(7) Uani 1 1 d . .
H12 H 0.7921 0.5273 0.4557 0.029 Uiso 1 1 calc R U
C13 C 0.8579(4) 0.57684(16) 0.3007(4) 0.0253(7) Uani 1 1 d . .
C15 C 0.9856(5) 0.62877(19) 0.1401(5) 0.0365(9) Uani 1 1 d . .
H15 H 1.0532 0.6591 0.1284 0.044 Uiso 1 1 calc R U
C14 C 0.9549(5) 0.62092(16) 0.2799(4) 0.0287(8) Uani 1 1 d . .
H14 H 1.0010 0.6461 0.3629 0.034 Uiso 1 1 calc R U
C17 C 0.8208(7) 0.5495(2) 0.0352(5) 0.0461(12) Uani 1 1 d . .
H17 H 0.7735 0.5250 -0.0494 0.055 Uiso 1 1 calc R U
C18 C 0.7897(5) 0.54089(16) 0.1756(4) 0.0348(9) Uani 1 1 d . .
H18 H 0.7220 0.5105 0.1862 0.042 Uiso 1 1 calc R U
C19 C 1.1674(5) 0.56801(16) 0.6153(4) 0.0302(9) Uani 1 1 d . .
H19A H 1.1992 0.5886 0.5354 0.036 Uiso 1 1 calc R U
H19B H 1.1731 0.5297 0.5918 0.036 Uiso 1 1 calc R U
C20 C 0.7721(5) 0.31419(14) 0.5776(4) 0.0242(7) Uani 1 1 d . .
C21 C 0.7273(5) 0.26109(16) 0.5826(4) 0.0295(8) Uani 1 1 d . .
H21 H 0.7153 0.2463 0.6749 0.035 Uiso 1 1 calc R U
C22 C 0.7002(5) 0.22972(16) 0.4494(5) 0.0332(9) Uani 1 1 d . .
H22 H 0.6712 0.1930 0.4514 0.040 Uiso 1 1 calc R U
C23 C 0.7152(5) 0.25152(17) 0.3148(5) 0.0371(10) Uani 1 1 d . .
H23 H 0.6982 0.2296 0.2255 0.045 Uiso 1 1 calc R U
C24 C 0.7551(5) 0.30525(16) 0.3087(4) 0.0321(8) Uani 1 1 d . .
H24 H 0.7623 0.3203 0.2150 0.039 Uiso 1 1 calc R U
C25 C 0.7842(5) 0.33675(15) 0.4414(4) 0.0272(8) Uani 1 1 d . .
C26 C 0.8247(5) 0.39523(16) 0.4591(4) 0.0301(8) Uani 1 1 d . .
H26A H 0.7336 0.4155 0.3723 0.036 Uiso 1 1 calc R U
H26B H 0.9505 0.4028 0.4594 0.036 Uiso 1 1 calc R U
C27 C 0.8095(5) 0.40982(14) 0.6185(4) 0.0261(8) Uani 1 1 d . .
C28 C 0.8091(5) 0.35608(15) 0.7043(4) 0.0228(7) Uani 1 1 d . .
C29 C 1.0090(6) 0.30562(18) 0.9241(4) 0.0368(9) Uani 1 1 d . .
H29A H 1.0116 0.2736 0.8631 0.055 Uiso 1 1 calc R U
H29B H 0.9065 0.3031 0.9634 0.055 Uiso 1 1 calc R U
H29C H 1.1261 0.3087 1.0134 0.055 Uiso 1 1 calc R U
C30 C 0.6197(5) 0.41415(14) 0.7707(4) 0.0259(8) Uani 1 1 d . .
H30 H 0.7179 0.4323 0.8598 0.031 Uiso 1 1 calc R U
C31 C 0.6243(5) 0.43600(14) 0.6139(4) 0.0238(7) Uani 1 1 d . .
H31 H 0.6425 0.4754 0.6241 0.029 Uiso 1 1 calc R U
C32 C 0.4513(5) 0.42468(14) 0.4723(4) 0.0249(7) Uani 1 1 d . .
C33 C 0.3672(5) 0.46712(16) 0.3732(5) 0.0316(8) Uani 1 1 d . .
H33 H 0.4221 0.5014 0.3942 0.038 Uiso 1 1 calc R U
C34 C 0.2055(6) 0.46005(17) 0.2453(5) 0.0369(9) Uani 1 1 d . .
H34 H 0.1519 0.4894 0.1785 0.044 Uiso 1 1 calc R U
C35 C 0.1212(5) 0.41095(17) 0.2137(4) 0.0347(9) Uani 1 1 d . .
H35 H 0.0092 0.4063 0.1264 0.042 Uiso 1 1 calc R U
C36 C 0.2015(5) 0.36852(17) 0.3107(4) 0.0315(8) Uani 1 1 d . .
H36 H 0.1442 0.3345 0.2899 0.038 Uiso 1 1 calc R U
C37 C 0.3650(5) 0.37504(15) 0.4381(4) 0.0277(8) Uani 1 1 d . .
H37 H 0.4190 0.3454 0.5029 0.033 Uiso 1 1 calc R U
C38 C 0.4370(5) 0.42015(16) 0.7929(4) 0.0306(8) Uani 1 1 d . .
H38A H 0.3441 0.3970 0.7166 0.037 Uiso 1 1 calc R U
H38B H 0.3942 0.4574 0.7708 0.037 Uiso 1 1 calc R U
C16 C 0.9189(6) 0.5930(2) 0.0180(4) 0.0433(11) Uani 1 1 d . .
H16 H 0.9406 0.5985 -0.0775 0.052 Uiso 1 1 calc R U

loop_
_atom_site_aniso_label
_atom_site_aniso_U_11
_atom_site_aniso_U_22
_atom_site_aniso_U_33
_atom_site_aniso_U_23
_atom_site_aniso_U_13
_atom_site_aniso_U_12
Br1 0.0294(2) 0.0686(3) 0.0299(2) -0.0029(2) 0.00343(16) 0.0089(2)
C1 0.0207(17) 0.0217(19) 0.0272(18) 0.0007(14) 0.0097(14) 0.0026(13)
O1 0.0213(12) 0.0226(14) 0.0271(13) -0.0015(10) 0.0054(10) 0.0015(10)
Br2 0.0456(2) 0.0559(3) 0.0335(2) -0.0052(2) 0.02029(19) -0.0022(2)
C2 0.0291(19) 0.025(2) 0.032(2) -0.0023(15) 0.0122(16) -0.0014(15)
O2 0.0350(14) 0.0237(15) 0.0362(14) 0.0012(10) 0.0197(12) -0.0037(10)
O4 0.0272(14) 0.0268(15) 0.0459(17) -0.0004(12) 0.0072(12) -0.0072(11)
C4 0.041(2) 0.036(2) 0.032(2) 0.0115(17) 0.0150(18) 0.0093(18)
O3 0.0309(13) 0.0254(14) 0.0244(13) -0.0007(10) 0.0120(11) 0.0029(10)
C3 0.039(2) 0.025(2) 0.048(2) 0.0085(17) 0.024(2) 0.0006(16)
O6 0.0265(13) 0.0286(14) 0.0278(13) 0.0009(10) 0.0057(11) 0.0043(10)
C6 0.0223(17) 0.0236(19) 0.0277(18) -0.0031(14) 0.0110(14) 0.0018(13)
O5 0.0290(13) 0.0223(13) 0.0306(13) 0.0029(10) 0.0145(11) 0.0038(10)
C5 0.031(2) 0.037(2) 0.0254(19) 0.0029(16) 0.0063(16) 0.0080(16)
C9 0.0174(16) 0.0213(19) 0.0262(18) -0.0016(14) 0.0069(14) 0.0032(12)
C8 0.0243(18) 0.020(2) 0.0299(18) 0.0010(13) 0.0115(15) -0.0022(13)
C7 0.0226(18) 0.027(2) 0.0303(19) -0.0025(15) 0.0077(15) 0.0006(14)
C10 0.042(2) 0.035(2) 0.031(2) -0.0105(17) 0.0121(18) -0.0012(18)
C11 0.0238(16) 0.0225(18) 0.0270(17) 0.0039(16) 0.0099(13) 0.0052(15)
C12 0.0291(19) 0.0171(19) 0.0255(18) 0.0017(13) 0.0094(15) 0.0038(13)
C13 0.0212(16) 0.028(2) 0.0238(16) -0.0017(15) 0.0044(13) 0.0065(14)
C15 0.032(2) 0.048(3) 0.031(2) 0.0108(18) 0.0126(17) 0.0099(18)
C14 0.0247(18) 0.037(2) 0.0240(18) -0.0005(15) 0.0078(14) 0.0022(15)
C17 0.049(3) 0.053(3) 0.026(2) -0.0128(19) 0.0003(19) 0.018(2)
C18 0.034(2) 0.032(2) 0.032(2) -0.0065(16) 0.0041(17) 0.0100(17)
C19 0.0276(19) 0.039(2) 0.0220(18) -0.0001(15) 0.0065(15) 0.0093(15)
C20 0.0181(16) 0.025(2) 0.0281(19) 0.0003(15) 0.0070(14) 0.0043(13)
C21 0.0224(18) 0.034(2) 0.031(2) 0.0026(16) 0.0081(15) 0.0022(15)
C22 0.028(2) 0.028(2) 0.039(2) -0.0057(17) 0.0062(17) -0.0040(15)
C23 0.030(2) 0.045(3) 0.032(2) -0.0107(18) 0.0057(17) 0.0028(17)
C24 0.030(2) 0.040(2) 0.0245(19) -0.0010(16) 0.0070(16) 0.0031(16)
C25 0.0195(17) 0.034(2) 0.0286(19) 0.0019(15) 0.0093(15) 0.0048(14)
C26 0.0323(19) 0.030(2) 0.0313(19) 0.0052(16) 0.0158(16) 0.0027(17)
C27 0.0233(17) 0.024(2) 0.0306(18) 0.0015(15) 0.0089(15) -0.0013(14)
C28 0.0205(17) 0.0250(19) 0.0240(18) 0.0022(14) 0.0091(14) 0.0037(13)
C29 0.039(2) 0.042(3) 0.0250(19) 0.0051(17) 0.0056(17) 0.0080(18)
C30 0.0245(18) 0.023(2) 0.0284(18) -0.0045(14) 0.0073(15) 0.0019(13)
C31 0.0243(17) 0.0161(18) 0.0306(19) -0.0004(14) 0.0092(15) 0.0000(14)
C32 0.0238(18) 0.0247(19) 0.0275(19) -0.0003(14) 0.0108(15) 0.0020(14)
C33 0.032(2) 0.026(2) 0.035(2) 0.0017(16) 0.0104(17) 0.0038(16)
C34 0.039(2) 0.038(2) 0.032(2) 0.0081(17) 0.0114(18) 0.0134(18)
C35 0.0281(19) 0.047(3) 0.0262(19) -0.0025(17) 0.0057(16) 0.0040(17)
C36 0.0280(19) 0.037(2) 0.030(2) -0.0088(17) 0.0115(16) -0.0050(16)
C37 0.0251(19) 0.029(2) 0.0276(19) 0.0014(15) 0.0074(15) 0.0025(15)
C38 0.034(2) 0.032(2) 0.0265(19) -0.0008(14) 0.0108(17) 0.0058(15)
C16 0.045(2) 0.061(3) 0.0233(19) 0.0103(19) 0.0114(17) 0.021(2)

loop_
_atom_type_symbol
_atom_type_description
_atom_type_scat_dispersion_real
_atom_type_scat_dispersion_imag
_atom_type_scat_source
C C 0.0181 0.0091 'International Tables Vol C Tables 4.2.6.8 and 6.1.1.4'
H H 0.0000 0.0000 'International Tables Vol C Tables 4.2.6.8 and 6.1.1.4'
Br Br -0.6763 1.2805 'International Tables Vol C Tables 4.2.6.8 and 6.1.1.4'
O O 0.0492 0.0322 'International Tables Vol C Tables 4.2.6.8 and 6.1.1.4'

loop_
_geom_angle_atom_site_label_1
_geom_angle_atom_site_label_2
_geom_angle_atom_site_label_3
_geom_angle
C6 C1 C2 120.3(3)
C6 C1 C9 110.3(3)
C2 C1 C9 129.3(3)
C9 O1 C11 107.2(2)
C3 C2 C1 119.0(4)
C3 C2 H2 120.5
C1 C2 H2 120.5
C8 O2 H2A 109.5
C27 O4 H4A 109.5
C5 C4 C3 120.6(4)
C5 C4 H4 119.7
C3 C4 H4 119.7
C9 O3 C10 116.1(3)
C2 C3 C4 120.5(4)
C2 C3 H3 119.8
C4 C3 H3 119.8
C28 O6 C29 115.7(3)
C5 C6 C1 120.5(3)
C5 C6 C7 127.7(3)
C1 C6 C7 111.8(3)
C28 O5 C30 106.9(3)
C4 C5 C6 119.1(4)
C4 C5 H5 120.5
C6 C5 H5 120.5
O3 C9 O1 110.0(3)
O3 C9 C1 114.5(3)
O1 C9 C1 113.6(3)
O3 C9 C8 106.8(3)
O1 C9 C8 107.3(3)
C1 C9 C8 104.1(3)
O2 C8 C7 112.5(3)
O2 C8 C12 107.6(3)
C7 C8 C12 116.5(3)
O2 C8 C9 111.4(3)
C7 C8 C9 106.1(3)
C12 C8 C9 102.3(3)
C6 C7 C8 103.6(3)
C6 C7 H7A 111.0
C8 C7 H7A 111.0
C6 C7 H7B 111.0
C8 C7 H7B 111.0
H7A C7 H7B 109.0
O3 C10 H10A 109.5
O3 C10 H10B 109.5
H10A C10 H10B 109.5
O3 C10 H10C 109.5
H10A C10 H10C 109.5
H10B C10 H10C 109.5
O1 C11 C19 110.6(3)
O1 C11 C12 104.3(3)
C19 C11 C12 116.2(3)
O1 C11 H11 108.5
C19 C11 H11 108.5
C12 C11 H11 108.5
C13 C12 C11 115.3(3)
C13 C12 C8 115.9(3)
C11 C12 C8 98.7(3)
C13 C12 H12 108.8
C11 C12 H12 108.8
C8 C12 H12 108.8
C14 C13 C18 118.1(3)
C14 C13 C12 123.5(3)
C18 C13 C12 118.4(4)
C16 C15 C14 120.5(4)
C16 C15 H15 119.8
C14 C15 H15 119.8
C15 C14 C13 121.0(4)
C15 C14 H14 119.5
C13 C14 H14 119.5
C16 C17 C18 120.7(4)
C16 C17 H17 119.7
C18 C17 H17 119.7
C17 C18 C13 120.2(4)
C17 C18 H18 119.9
C13 C18 H18 119.9
C11 C19 Br1 111.6(2)
C11 C19 H19A 109.3
Br1 C19 H19A 109.3
C11 C19 H19B 109.3
Br1 C19 H19B 109.3
H19A C19 H19B 108.0
C21 C20 C25 121.3(3)
C21 C20 C28 129.0(3)
C25 C20 C28 109.7(3)
C20 C21 C22 118.6(4)
C20 C21 H21 120.7
C22 C21 H21 120.7
C23 C22 C21 120.5(4)
C23 C22 H22 119.7
C21 C22 H22 119.7
C22 C23 C24 120.7(4)
C22 C23 H23 119.7
C24 C23 H23 119.7
C23 C24 C25 119.2(4)
C23 C24 H24 120.4
C25 C24 H24 120.4
C24 C25 C20 119.7(4)
C24 C25 C26 127.9(3)
C20 C25 C26 112.4(3)
C25 C26 C27 104.6(3)
C25 C26 H26A 110.8
C27 C26 H26A 110.8
C25 C26 H26B 110.8
C27 C26 H26B 110.8
H26A C26 H26B 108.9
O4 C27 C26 112.0(3)
O4 C27 C28 112.8(3)
C26 C27 C28 106.1(3)
O4 C27 C31 106.5(3)
C26 C27 C31 116.8(3)
C28 C27 C31 102.3(3)
O6 C28 O5 110.4(3)
O6 C28 C20 114.0(3)
O5 C28 C20 112.6(3)
O6 C28 C27 106.9(3)
O5 C28 C27 107.6(3)
C20 C28 C27 104.9(3)
O6 C29 H29A 109.5
O6 C29 H29B 109.5
H29A C29 H29B 109.5
O6 C29 H29C 109.5
H29A C29 H29C 109.5
H29B C29 H29C 109.5
O5 C30 C38 110.7(3)
O5 C30 C31 104.2(3)
C38 C30 C31 114.8(3)
O5 C30 H30 109.0
C38 C30 H30 109.0
C31 C30 H30 109.0
C32 C31 C30 114.5(3)
C32 C31 C27 117.8(3)
C30 C31 C27 98.5(3)
C32 C31 H31 108.5
C30 C31 H31 108.5
C27 C31 H31 108.5
C37 C32 C33 117.5(3)
C37 C32 C31 124.3(3)
C33 C32 C31 118.1(3)
C34 C33 C32 121.2(4)
C34 C33 H33 119.4
C32 C33 H33 119.4
C35 C34 C33 120.7(4)
C35 C34 H34 119.7
C33 C34 H34 119.7
C34 C35 C36 119.1(4)
C34 C35 H35 120.5
C36 C35 H35 120.5
C35 C36 C37 120.7(4)
C35 C36 H36 119.7
C37 C36 H36 119.7
C36 C37 C32 120.9(3)
C36 C37 H37 119.6
C32 C37 H37 119.6
C30 C38 Br2 111.9(3)
C30 C38 H38A 109.2
Br2 C38 H38A 109.2
C30 C38 H38B 109.2
Br2 C38 H38B 109.2
H38A C38 H38B 107.9
C17 C16 C15 119.6(4)
C17 C16 H16 120.2
C15 C16 H16 120.2

loop_
_geom_bond_atom_site_label_1
_geom_bond_atom_site_label_2
_geom_bond_distance
Br1 C19 1.952(4)
C1 C6 1.388(5)
C1 C2 1.395(5)
C1 C9 1.505(5)
O1 C9 1.423(4)
O1 C11 1.448(5)
Br2 C38 1.940(4)
C2 C3 1.373(5)
C2 H2 0.9500
O2 C8 1.421(4)
O2 H2A 0.8400
O4 C27 1.419(4)
O4 H4A 0.8400
C4 C5 1.378(6)
C4 C3 1.398(6)
C4 H4 0.9500
O3 C9 1.412(4)
O3 C10 1.431(5)
C3 H3 0.9500
O6 C28 1.414(4)
O6 C29 1.426(5)
C6 C5 1.383(5)
C6 C7 1.509(5)
O5 C28 1.419(4)
O5 C30 1.438(4)
C5 H5 0.9500
C9 C8 1.558(5)
C8 C7 1.532(5)
C8 C12 1.543(5)
C7 H7A 0.9900
C7 H7B 0.9900
C10 H10A 0.9800
C10 H10B 0.9800
C10 H10C 0.9800
C11 C19 1.493(5)
C11 C12 1.533(5)
C11 H11 1.0000
C12 C13 1.520(5)
C12 H12 1.0000
C13 C14 1.387(5)
C13 C18 1.399(5)
C15 C16 1.376(6)
C15 C14 1.385(5)
C15 H15 0.9500
C14 H14 0.9500
C17 C16 1.370(7)
C17 C18 1.394(6)
C17 H17 0.9500
C18 H18 0.9500
C19 H19A 0.9900
C19 H19B 0.9900
C20 C21 1.383(5)
C20 C25 1.392(5)
C20 C28 1.509(5)
C21 C22 1.395(5)
C21 H21 0.9500
C22 C23 1.380(6)
C22 H22 0.9500
C23 C24 1.390(6)
C23 H23 0.9500
C24 C25 1.391(5)
C24 H24 0.9500
C25 C26 1.499(6)
C26 C27 1.536(5)
C26 H26A 0.9900
C26 H26B 0.9900
C27 C28 1.559(5)
C27 C31 1.563(5)
C29 H29A 0.9800
C29 H29B 0.9800
C29 H29C 0.9800
C30 C38 1.503(5)
C30 C31 1.537(5)
C30 H30 1.0000
C31 C32 1.516(5)
C31 H31 1.0000
C32 C37 1.396(5)
C32 C33 1.397(5)
C33 C34 1.382(5)
C33 H33 0.9500
C34 C35 1.377(6)
C34 H34 0.9500
C35 C36 1.381(6)
C35 H35 0.9500
C36 C37 1.386(5)
C36 H36 0.9500
C37 H37 0.9500
C38 H38A 0.9900
C38 H38B 0.9900
C16 H16 0.9500

loop_
_geom_torsion_atom_site_label_1
_geom_torsion_atom_site_label_2
_geom_torsion_atom_site_label_3
_geom_torsion_atom_site_label_4
_geom_torsion
C6 C1 C2 C3 1.5(5)
C9 C1 C2 C3 178.5(3)
C1 C2 C3 C4 -1.4(6)
C5 C4 C3 C2 0.2(6)
C2 C1 C6 C5 -0.4(5)
C9 C1 C6 C5 -177.9(3)
C2 C1 C6 C7 179.2(3)
C9 C1 C6 C7 1.7(4)
C3 C4 C5 C6 0.9(6)
C1 C6 C5 C4 -0.8(5)
C7 C6 C5 C4 179.7(4)
C10 O3 C9 O1 65.4(4)
C10 O3 C9 C1 -64.0(4)
C10 O3 C9 C8 -178.6(3)
C11 O1 C9 O3 104.6(3)
C11 O1 C9 C1 -125.6(3)
C11 O1 C9 C8 -11.2(3)
C6 C1 C9 O3 -105.1(3)
C2 C1 C9 O3 77.6(5)
C6 C1 C9 O1 127.4(3)
C2 C1 C9 O1 -49.9(5)
C6 C1 C9 C8 11.1(4)
C2 C1 C9 C8 -166.2(4)
O3 C9 C8 O2 -20.5(4)
O1 C9 C8 O2 97.4(3)
C1 C9 C8 O2 -141.9(3)
O3 C9 C8 C7 102.2(3)
O1 C9 C8 C7 -139.9(3)
C1 C9 C8 C7 -19.2(4)
O3 C9 C8 C12 -135.2(3)
O1 C9 C8 C12 -17.3(3)
C1 C9 C8 C12 103.4(3)
C5 C6 C7 C8 165.7(3)
C1 C6 C7 C8 -13.9(4)
O2 C8 C7 C6 141.9(3)
C12 C8 C7 C6 -93.2(3)
C9 C8 C7 C6 19.9(4)
C9 O1 C11 C19 161.6(3)
C9 O1 C11 C12 35.9(3)
O1 C11 C12 C13 79.2(3)
C19 C11 C12 C13 -42.8(5)
O1 C11 C12 C8 -44.9(3)
C19 C11 C12 C8 -166.9(3)
O2 C8 C12 C13 155.4(3)
C7 C8 C12 C13 28.1(4)
C9 C8 C12 C13 -87.1(4)
O2 C8 C12 C11 -80.9(3)
C7 C8 C12 C11 151.7(3)
C9 C8 C12 C11 36.5(3)
C11 C12 C13 C14 -36.5(5)
C8 C12 C13 C14 78.0(4)
C11 C12 C13 C18 144.5(3)
C8 C12 C13 C18 -101.0(4)
C16 C15 C14 C13 0.5(6)
C18 C13 C14 C15 -0.9(5)
C12 C13 C14 C15 -179.9(3)
C16 C17 C18 C13 0.3(6)
C14 C13 C18 C17 0.5(5)
C12 C13 C18 C17 179.5(3)
O1 C11 C19 Br1 67.5(3)
C12 C11 C19 Br1 -173.9(2)
C25 C20 C21 C22 2.1(5)
C28 C20 C21 C22 -179.6(3)
C20 C21 C22 C23 -0.9(5)
C21 C22 C23 C24 -0.9(6)
C22 C23 C24 C25 1.5(6)
C23 C24 C25 C20 -0.4(5)
C23 C24 C25 C26 -178.7(4)
C21 C20 C25 C24 -1.5(5)
C28 C20 C25 C24 179.9(3)
C21 C20 C25 C26 177.1(3)
C28 C20 C25 C26 -1.5(4)
C24 C25 C26 C27 170.4(4)
C20 C25 C26 C27 -8.0(4)
C25 C26 C27 O4 137.3(3)
C25 C26 C27 C28 13.9(4)
C25 C26 C27 C31 -99.4(4)
C29 O6 C28 O5 60.4(4)
C29 O6 C28 C20 -67.5(4)
C29 O6 C28 C27 177.1(3)
C30 O5 C28 O6 99.4(3)
C30 O5 C28 C20 -132.0(3)
C30 O5 C28 C27 -16.8(3)
C21 C20 C28 O6 75.3(5)
C25 C20 C28 O6 -106.3(3)
C21 C20 C28 O5 -51.4(5)
C25 C20 C28 O5 127.0(3)
C21 C20 C28 C27 -168.2(3)
C25 C20 C28 C27 10.3(4)
O4 C27 C28 O6 -16.4(4)
C26 C27 C28 O6 106.5(3)
C31 C27 C28 O6 -130.5(3)
O4 C27 C28 O5 102.1(3)
C26 C27 C28 O5 -134.9(3)
C31 C27 C28 O5 -11.9(3)
O4 C27 C28 C20 -137.8(3)
C26 C27 C28 C20 -14.8(3)
C31 C27 C28 C20 108.2(3)
C28 O5 C30 C38 163.8(3)
C28 O5 C30 C31 39.9(3)
O5 C30 C31 C32 80.8(3)
C38 C30 C31 C32 -40.4(4)
O5 C30 C31 C27 -45.1(3)
C38 C30 C31 C27 -166.3(3)
O4 C27 C31 C32 151.2(3)
C26 C27 C31 C32 25.2(5)
C28 C27 C31 C32 -90.2(3)
O4 C27 C31 C30 -85.2(3)
C26 C27 C31 C30 148.7(3)
C28 C27 C31 C30 33.3(3)
C30 C31 C32 C37 -47.0(5)
C27 C31 C32 C37 68.1(5)
C30 C31 C32 C33 129.8(3)
C27 C31 C32 C33 -115.1(4)
C37 C32 C33 C34 -0.6(6)
C31 C32 C33 C34 -177.6(3)
C32 C33 C34 C35 1.1(6)
C33 C34 C35 C36 -0.7(6)
C34 C35 C36 C37 -0.1(6)
C35 C36 C37 C32 0.6(6)
C33 C32 C37 C36 -0.2(5)
C31 C32 C37 C36 176.6(3)
O5 C30 C38 Br2 71.1(3)
C31 C30 C38 Br2 -171.3(2)
C18 C17 C16 C15 -0.7(6)
C14 C15 C16 C17 0.3(6)
